data_7135439
loop_
_publ_author_name
'Thakur, Arunabha'
'Murphy, Brendan L.'
'Jiang, You'
'Bhuvanesh, Nattamai'
'Gabba&#xef;, Fran&#xe7;ois P'

_publ_section_title
;
 Fluoride ion chelation <i>via</i> pnictogen bonding using a
 distibora[1.1]ferrocenophane.
;
_journal_issue 18
_journal_name_full 'Chemical communications (Cambridge, England)'
_journal_page_first 5293
_journal_page_last 5296
_journal_paper_doi 10.1039/d5cc06492a
_journal_volume 62
_journal_year 2026
_chemical_absolute_configuration ad
_chemical_formula_moiety 'C44 H26 Cl8 F Fe2 O4 Sb2, 1.67(C2 H6 O S), C16 H36 N'
_chemical_formula_sum 'C63.34 H72.02 Cl8 F Fe2 N O5.67 S1.67 Sb2'
_chemical_formula_weight 1649.38
_space_group_crystal_system monoclinic
_space_group_IT_number 9
_space_group_name_Hall 'C -2yc'
_space_group_name_H-M_alt 'C 1 c 1'
_atom_sites_solution_hydrogens geom
_atom_sites_solution_primary dual
_audit_creation_date 2025-12-13
_audit_creation_method
;
Olex2 1.5-beta
(compiled 2025.07.13 svn.rb7424aed for OlexSys, GUI svn.r7314)
;
_audit_update_record
;
2026-01-12 deposited with the CCDC.	2026-01-27 downloaded from the CCDC.
;
_cell_angle_alpha 90
_cell_angle_beta 107.355(2)
_cell_angle_gamma 90
_cell_formula_units_Z 4
_cell_length_a 13.3688(9)
_cell_length_b 36.463(3)
_cell_length_c 14.5282(10)
_cell_measurement_reflns_used 4295
_cell_measurement_temperature 110
_cell_measurement_theta_max 20.61
_cell_measurement_theta_min 2.23
_cell_volume 6759.6(9)
_computing_cell_refinement 'SAINT V8.41 (Bruker, 2016)'
_computing_data_collection 'APEX 4 (Bruker, 2022)'
_computing_data_reduction 'SAINT V8.41 (Bruker, 2016)'
_computing_molecular_graphics 'Olex2 1.5-beta (Dolomanov et al., 2009)'
_computing_publication_material 'Olex2 1.5-beta (Dolomanov et al., 2009)'
_computing_structure_refinement 'SHELXL 2019/1 (Sheldrick, 2015)'
_computing_structure_solution 'SHELXT 2018/2 (Sheldrick, 2018)'
_diffrn_ambient_temperature 110
_diffrn_measured_fraction_theta_full 0.998
_diffrn_measured_fraction_theta_max 0.998
_diffrn_measurement_device_type 'Bruker Quest (PHOTON III)'
_diffrn_measurement_method '\f and \w scans'
_diffrn_radiation_type MoK\a
_diffrn_radiation_wavelength 0.71073
_diffrn_reflns_av_R_equivalents 0.1042
_diffrn_reflns_av_unetI/netI 0.0849
_diffrn_reflns_Laue_measured_fraction_full 0.998
_diffrn_reflns_Laue_measured_fraction_max 0.998
_diffrn_reflns_limit_h_max 14
_diffrn_reflns_limit_h_min -14
_diffrn_reflns_limit_k_max 39
_diffrn_reflns_limit_k_min -39
_diffrn_reflns_limit_l_max 15
_diffrn_reflns_limit_l_min -15
_diffrn_reflns_number 44397
_diffrn_reflns_point_group_measured_fraction_full 0.998
_diffrn_reflns_point_group_measured_fraction_max 0.998
_diffrn_reflns_theta_full 22.507
_diffrn_reflns_theta_max 22.507
_diffrn_reflns_theta_min 1.845
_diffrn_source 'Bruker QUEST MoIuS'
_diffrn_source_current 1.0
_diffrn_source_power 0.05
_diffrn_source_voltage 50.0
_diffrn_standards_number 0
_exptl_absorpt_coefficient_mu 1.631
_exptl_absorpt_correction_T_max 0.7060
_exptl_absorpt_correction_T_min 0.6346
_exptl_absorpt_correction_type none
_exptl_absorpt_process_details
;
SADABS-2016/2 (Bruker,2016/2) was used for absorption correction. 
wR2(int) was 0.1102 before and 0.0797 after correction. 
The Ratio of minimum to maximum transmission is 0.8989. 
The \l/2 correction factor is Not present. 
;
_exptl_crystal_colour orange
_exptl_crystal_colour_primary orange
_exptl_crystal_density_diffrn 1.621
_exptl_crystal_description block
_exptl_crystal_F_000 3321
_exptl_crystal_size_max 0.58
_exptl_crystal_size_mid 0.44
_exptl_crystal_size_min 0.397
_refine_diff_density_max 0.846
_refine_diff_density_min -0.724
_refine_diff_density_rms 0.105
_refine_ls_abs_structure_details
;
 Flack x determined using 3062 quotients [(I+)-(I-)]/[(I+)+(I-)]
 (Parsons, Flack and Wagner, Acta Cryst. B69 (2013) 249-259).
;
_refine_ls_abs_structure_Flack -0.001(17)
_refine_ls_extinction_method none
_refine_ls_goodness_of_fit_ref 1.014
_refine_ls_hydrogen_treatment constr
_refine_ls_matrix_type full
_refine_ls_number_parameters 791
_refine_ls_number_reflns 8817
_refine_ls_number_restraints 93
_refine_ls_restrained_S_all 1.011
_refine_ls_R_factor_all 0.0645
_refine_ls_R_factor_gt 0.0477
_refine_ls_shift/su_max 0.001
_refine_ls_shift/su_mean 0.000
_refine_ls_structure_factor_coef Fsqd
_refine_ls_weighting_details 'w=1/[\s^2^(Fo^2^)+(0.0526P)^2^] where P=(Fo^2^+2Fc^2^)/3'
_refine_ls_weighting_scheme calc
_refine_ls_wR_factor_gt 0.1019
_refine_ls_wR_factor_ref 0.1106
_reflns_Friedel_coverage 0.995
_reflns_Friedel_fraction_full 0.998
_reflns_Friedel_fraction_max 0.998
_reflns_number_gt 7317
_reflns_number_total 8817
_reflns_threshold_expression 'I > 2\s(I)'
_cod_data_source_file d5cc06492a2.cif
_cod_data_source_block fg_at_sb_3
_cod_depositor_comments 'Adding full bibliography for 7135436--7135439.cif.'
_cod_original_cell_volume 6759.5(8)
_cod_original_sg_symbol_H-M Cc
_cod_database_code 7135439
_shelx_shelxl_version_number 2019/1
_shelx_space_group_comment
;
The symmetry employed for this shelxl refinement is uniquely defined
by the following loop, which should always be used as a source of
symmetry information in preference to the above space-group names.
They are only intended as comments.
;
_shelx_estimated_absorpt_t_max 0.564
_shelx_estimated_absorpt_t_min 0.451
_olex2_refinement_description
;
1. Fixed Uiso
 At 1.2 times of:
  All C(H) groups, All C(H,H) groups
 At 1.5 times of:
  All C(H,H,H) groups
2. Restrained distances
 S5S-C7S \\sim S5S-C8S
 with sigma of 0.02
 C7S-O6S \\sim C8S-O6S
 with sigma of 0.04
 S5T-C8T \\sim S5T-C7T
 with sigma of 0.02
 C8T-O6T \\sim C7T-O6T
 with sigma of 0.04
3. Uiso/Uaniso restraints and constraints
O6S \\sim S5S \\sim C7S \\sim C8S: within 2A with sigma of 0.01 and sigma for
terminal atoms of 0.02 within 2A
O6T \\sim S5T \\sim C7T \\sim C8T: within 2A with sigma of 0.01 and sigma for
terminal atoms of 0.02 within 2A
C17 \\sim C18 \\sim C19: within 2A with sigma of 0.01 and sigma for terminal
atoms of 0.02 within 2A
Uanis(C7S) = Uanis(C7T)
Uanis(C8S) = Uanis(C8T)
Uanis(O6T) = Uanis(O6S)
4. Rigid body (RIGU) restrains
 O6S, S5S, C7S, C8S
 with sigma for 1-2 distances of 0.01 and sigma for 1-3 distances of 0.01
 O6T, S5T, C7T, C8T
 with sigma for 1-2 distances of 0.01 and sigma for 1-3 distances of 0.01
 C17, C18, C19
 with sigma for 1-2 distances of 0.01 and sigma for 1-3 distances of 0.01
5. Others
 Fixed Sof: S1S(0.83) O2S(0.83) C3S(0.83) H3SA(0.83) H3SB(0.83) H3SC(0.83)
 C4S(0.83) H4SA(0.83) H4SB(0.83) H4SC(0.83) O6S(0.44) S5S(0.44) C7S(0.44)
 H7SA(0.44) H7SB(0.44) H7SC(0.44) C8S(0.44) H8SA(0.44) H8SB(0.44) H8SC(0.44)
 O6T(0.4) S5T(0.4) C7T(0.4) H7TA(0.4) H7TB(0.4) H7TC(0.4) C8T(0.4) H8TA(0.4)
 H8TB(0.4) H8TC(0.4)
6.a Free rotating group:
 O6S(S5S,C7S,C8S), O6T(S5T,C7T,C8T)
6.b Ternary CH refined with riding coordinates:
 C8(H8)
6.c Secondary CH2 refined with riding coordinates:
 C1C(H1CA,H1CB), C2C(H2CA,H2CB), C3C(H3CA,H3CB), C5C(H5CA,H5CB), C6C(H6CA,
 H6CB), C7C(H7CA,H7CB), C9C(H9CA,H9CB), C10C(H10A,H10B), C11C(H11A,H11B),
 C13C(H13A,H13B), C14C(H14A,H14B), C15C(H15A,H15B)
6.d Aromatic/amide H refined with riding coordinates:
 C2(H2), C3(H3), C4(H4), C5(H5), C7(H7), C9(H9), C10(H10), C12(H12), C13(H13),
 C14(H14), C15(H15), C17(H17), C18(H18), C19(H19), C20(H20), C22(H22), C23(H23),
  C24(H24), C25(H25), C26(H26), C28(H28), C29(H29), C30(H30), C31(H31), C32(H32)
6.e Idealised Me refined as rotating group:
 C3S(H3SA,H3SB,H3SC), C4S(H4SA,H4SB,H4SC), C4C(H4CA,H4CB,H4CC), C8C(H8CA,H8CB,
 H8CC), C12C(H12A,H12B,H12C), C16C(H16A,H16B,H16C), C7S(H7SA,H7SB,H7SC),
 C8S(H8SA,H8SB,H8SC), C7T(H7TA,H7TB,H7TC), C8T(H8TA,H8TB,H8TC)
;
_olex2_submission_original_sample_id FGB_AT_251212_dQ_17R_at_sb_3
_olex2_submission_special_instructions 'No special instructions were received'

loop_
_space_group_symop_operation_xyz
'x, y, z'
'x, -y, z+1/2'
'x+1/2, y+1/2, z'
'x+1/2, -y+1/2, z+1/2'

loop_
_atom_site_label
_atom_site_type_symbol
_atom_site_fract_x
_atom_site_fract_y
_atom_site_fract_z
_atom_site_U_iso_or_equiv
_atom_site_adp_type
_atom_site_occupancy
_atom_site_site_symmetry_order
_atom_site_calc_flag
_atom_site_refinement_flags_posn
_atom_site_refinement_flags_adp
_atom_site_refinement_flags_occupancy
_atom_site_disorder_assembly
_atom_site_disorder_group
Sb1 Sb 0.62672(7) 0.62100(3) 0.49462(6) 0.0259(3) Uani 1 1 d . . . . .
Sb2 Sb 0.56042(7) 0.69264(3) 0.26451(7) 0.0259(3) Uani 1 1 d . . . . .
Fe1 Fe 0.68325(16) 0.72298(6) 0.52597(15) 0.0269(5) Uani 1 1 d . . . . .
Fe2 Fe 0.77829(16) 0.62078(6) 0.31457(15) 0.0268(5) Uani 1 1 d . . . . .
Cl1 Cl 0.2469(3) 0.63771(11) 0.4747(3) 0.0310(9) Uani 1 1 d . . . . .
Cl2 Cl 0.1018(3) 0.58354(12) 0.3238(3) 0.0420(11) Uani 1 1 d . . . . .
Cl3 Cl 0.2023(3) 0.52887(13) 0.2103(3) 0.0506(13) Uani 1 1 d . . . . .
Cl4 Cl 0.4461(3) 0.52898(11) 0.2490(3) 0.0389(10) Uani 1 1 d . . . . .
Cl5 Cl 0.2409(3) 0.72511(11) 0.3600(3) 0.0314(10) Uani 1 1 d . . . . .
Cl6 Cl 0.0413(3) 0.68060(11) 0.2445(3) 0.0378(10) Uani 1 1 d . . . . .
Cl7 Cl 0.0628(3) 0.62140(13) 0.0946(3) 0.0436(11) Uani 1 1 d . . . . .
Cl8 Cl 0.2844(3) 0.60753(13) 0.0643(3) 0.0453(12) Uani 1 1 d . . . . .
F1 F 0.5486(7) 0.6525(2) 0.3688(6) 0.038(2) Uani 1 1 d . . . . .
O1 O 0.4737(7) 0.6249(3) 0.5027(7) 0.025(2) Uani 1 1 d . . . . .
O2 O 0.5558(8) 0.5796(3) 0.4029(7) 0.029(3) Uani 1 1 d . . . . .
O3 O 0.4257(8) 0.7105(3) 0.2944(7) 0.029(3) Uani 1 1 d . . . . .
O4 O 0.4467(7) 0.6595(3) 0.1736(7) 0.029(2) Uani 1 1 d . . . . .
C1 C 0.6613(11) 0.6710(4) 0.5690(11) 0.029(4) Uani 1 1 d . . . . .
C2 C 0.5856(12) 0.6951(4) 0.5881(10) 0.028(4) Uani 1 1 d . . . . .
H2 H 0.511637 0.692606 0.564194 0.033 Uiso 1 1 calc R U . . .
C3 C 0.6424(13) 0.7239(5) 0.6505(10) 0.035(4) Uani 1 1 d . . . . .
H3 H 0.612009 0.744178 0.673341 0.042 Uiso 1 1 calc R U . . .
C4 C 0.7499(13) 0.7167(4) 0.6716(10) 0.032(4) Uani 1 1 d . . . . .
H4 H 0.804903 0.730941 0.712440 0.038 Uiso 1 1 calc R U . . .
C5 C 0.7621(12) 0.6853(4) 0.6227(10) 0.027(4) Uani 1 1 d . . . . .
H5 H 0.827510 0.674620 0.624393 0.032 Uiso 1 1 calc R U . . .
C6 C 0.6417(11) 0.7269(4) 0.3791(10) 0.023(4) Uani 1 1 d . . . . .
C7 C 0.5903(12) 0.7550(4) 0.4193(11) 0.030(4) Uani 1 1 d . . . . .
H7 H 0.516824 0.758644 0.404874 0.036 Uiso 1 1 calc R U . . .
C8 C 0.6696(14) 0.7759(4) 0.4839(11) 0.036(4) Uani 1 1 d . . . . .
H8 H 0.656897 0.796859 0.523455 0.043 Uiso 1 1 calc R U . . .
C9 C 0.7687(13) 0.7633(4) 0.4839(11) 0.034(4) Uani 1 1 d . . . . .
H9 H 0.834614 0.772979 0.520296 0.041 Uiso 1 1 calc R U . . .
C10 C 0.7515(12) 0.7330(4) 0.4188(11) 0.030(4) Uani 1 1 d . . . . .
H10 H 0.804867 0.719103 0.404111 0.037 Uiso 1 1 calc R U . . .
C11 C 0.7595(12) 0.6134(4) 0.4478(11) 0.027(4) Uani 1 1 d . . . . .
C12 C 0.7851(12) 0.5793(4) 0.4090(10) 0.032(4) Uani 1 1 d . . . . .
H12 H 0.741969 0.558093 0.396999 0.038 Uiso 1 1 calc R U . . .
C13 C 0.8814(11) 0.5820(4) 0.3919(11) 0.029(4) Uani 1 1 d . . . . .
H13 H 0.915338 0.563345 0.366539 0.035 Uiso 1 1 calc R U . . .
C14 C 0.9195(11) 0.6179(4) 0.4197(11) 0.034(4) Uani 1 1 d . . . . .
H14 H 0.984284 0.627428 0.416059 0.041 Uiso 1 1 calc R U . . .
C15 C 0.8458(11) 0.6373(4) 0.4538(10) 0.027(4) Uani 1 1 d . . . . .
H15 H 0.852669 0.661828 0.476612 0.032 Uiso 1 1 calc R U . . .
C16 C 0.6678(11) 0.6560(4) 0.2317(10) 0.030(4) Uani 1 1 d . . . . .
C17 C 0.7676(12) 0.6633(4) 0.2199(10) 0.031(4) Uani 1 1 d . U . . .
H17 H 0.804745 0.685841 0.233291 0.037 Uiso 1 1 calc R U . . .
C18 C 0.8021(13) 0.6305(4) 0.1842(11) 0.033(3) Uani 1 1 d . U . . .
H18 H 0.866703 0.627591 0.170302 0.040 Uiso 1 1 calc R U . . .
C19 C 0.7248(13) 0.6036(5) 0.1733(12) 0.040(4) Uani 1 1 d . U . . .
H19 H 0.726662 0.579501 0.149015 0.048 Uiso 1 1 calc R U . . .
C20 C 0.6431(13) 0.6189(4) 0.2050(10) 0.034(4) Uani 1 1 d . . . . .
H20 H 0.581905 0.606266 0.207909 0.041 Uiso 1 1 calc R U . . .
C21 C 0.6695(12) 0.5831(4) 0.6149(11) 0.026(4) Uani 1 1 d . . . . .
C22 C 0.6154(14) 0.5512(5) 0.6139(13) 0.042(5) Uani 1 1 d . . . . .
H22 H 0.557715 0.545557 0.559272 0.051 Uiso 1 1 calc R U . . .
C23 C 0.6430(13) 0.5270(5) 0.6911(13) 0.041(5) Uani 1 1 d . . . . .
H23 H 0.607296 0.504288 0.687771 0.050 Uiso 1 1 calc R U . . .
C24 C 0.7197(13) 0.5359(5) 0.7694(12) 0.041(4) Uani 1 1 d . . . . .
H24 H 0.735051 0.520171 0.823946 0.049 Uiso 1 1 calc R U . . .
C25 C 0.7773(14) 0.5672(5) 0.7735(12) 0.048(5) Uani 1 1 d . . . . .
H25 H 0.833449 0.572697 0.829540 0.058 Uiso 1 1 calc R U . . .
C26 C 0.7531(13) 0.5906(5) 0.6957(11) 0.040(4) Uani 1 1 d . . . . .
H26 H 0.793941 0.612095 0.697377 0.048 Uiso 1 1 calc R U . . .
C27 C 0.5506(12) 0.7311(4) 0.1517(11) 0.030(4) Uani 1 1 d . . . . .
C28 C 0.5466(13) 0.7684(4) 0.1655(12) 0.035(4) Uani 1 1 d . . . . .
H28 H 0.546123 0.777392 0.226756 0.042 Uiso 1 1 calc R U . . .
C29 C 0.5434(14) 0.7937(5) 0.0912(13) 0.043(5) Uani 1 1 d . . . . .
H29 H 0.540307 0.819300 0.102022 0.051 Uiso 1 1 calc R U . . .
C30 C 0.5448(11) 0.7807(5) 0.0032(12) 0.032(4) Uani 1 1 d . . . . .
H30 H 0.543710 0.797563 -0.046988 0.038 Uiso 1 1 calc R U . . .
C31 C 0.5476(12) 0.7441(5) -0.0134(11) 0.039(4) Uani 1 1 d . . . . .
H31 H 0.547579 0.735539 -0.075205 0.047 Uiso 1 1 calc R U . . .
C32 C 0.5506(12) 0.7191(4) 0.0599(10) 0.029(4) Uani 1 1 d . . . . .
H32 H 0.552686 0.693525 0.047525 0.035 Uiso 1 1 calc R U . . .
C33 C 0.4081(12) 0.6043(4) 0.4332(11) 0.029(4) Uani 1 1 d . . . . .
C34 C 0.2993(12) 0.6067(4) 0.4130(11) 0.026(4) Uani 1 1 d . . . . .
C35 C 0.2364(11) 0.5836(4) 0.3436(10) 0.025(4) Uani 1 1 d . . . . .
C36 C 0.2793(12) 0.5590(5) 0.2938(11) 0.034(4) Uani 1 1 d . . . . .
C37 C 0.3878(12) 0.5579(4) 0.3120(11) 0.030(4) Uani 1 1 d . . . . .
C38 C 0.4531(12) 0.5801(4) 0.3810(11) 0.027(4) Uani 1 1 d . . . . .
C39 C 0.3412(11) 0.6903(4) 0.2533(11) 0.026(4) Uani 1 1 d . . . . .
C40 C 0.2480(11) 0.6942(4) 0.2726(10) 0.027(4) Uani 1 1 d . . . . .
C41 C 0.1610(10) 0.6728(4) 0.2241(11) 0.024(4) Uani 1 1 d . . . . .
C42 C 0.1715(12) 0.6470(4) 0.1573(11) 0.030(4) Uani 1 1 d . . . . .
C43 C 0.2663(13) 0.6413(4) 0.1426(10) 0.030(4) Uani 1 1 d . . . . .
C44 C 0.3514(11) 0.6632(4) 0.1870(10) 0.028(4) Uani 1 1 d . . . . .
S1S S 0.8482(6) 0.5241(2) 0.0329(6) 0.079(2) Uani 0.83 1 d . . P . .
O2S O 0.8384(17) 0.5640(5) 0.0179(12) 0.092(6) Uani 0.83 1 d . . P . .
C3S C 0.894(2) 0.5151(8) 0.150(2) 0.089(10) Uani 0.83 1 d . . P . .
H3SA H 0.951906 0.531967 0.180019 0.134 Uiso 0.83 1 calc R U P . .
H3SB H 0.920266 0.489772 0.159211 0.134 Uiso 0.83 1 calc R U P . .
H3SC H 0.838303 0.518148 0.180067 0.134 Uiso 0.83 1 calc R U P . .
C4S C 0.9618(18) 0.5128(7) -0.0017(18) 0.068(8) Uani 0.83 1 d . . P . .
H4SA H 0.948595 0.517953 -0.070471 0.103 Uiso 0.83 1 calc R U P . .
H4SB H 0.977885 0.486679 0.010447 0.103 Uiso 0.83 1 calc R U P . .
H4SC H 1.021273 0.527498 0.035996 0.103 Uiso 0.83 1 calc R U P . .
N1C N 0.4844(10) 0.6205(3) 0.8225(9) 0.032(3) Uani 1 1 d . . . . .
C1C C 0.5970(12) 0.6286(5) 0.8284(11) 0.034(4) Uani 1 1 d . . . . .
H1CA H 0.635088 0.605026 0.833540 0.041 Uiso 1 1 calc R U . . .
H1CB H 0.598082 0.640345 0.767224 0.041 Uiso 1 1 calc R U . . .
C2C C 0.6557(14) 0.6528(5) 0.9105(12) 0.045(5) Uani 1 1 d . . . . .
H2CA H 0.656031 0.641408 0.972425 0.053 Uiso 1 1 calc R U . . .
H2CB H 0.620166 0.676846 0.905364 0.053 Uiso 1 1 calc R U . . .
C3C C 0.7673(14) 0.6583(5) 0.9085(13) 0.050(5) Uani 1 1 d . . . . .
H3CA H 0.803759 0.634333 0.921151 0.060 Uiso 1 1 calc R U . . .
H3CB H 0.765371 0.666013 0.842737 0.060 Uiso 1 1 calc R U . . .
C4C C 0.8310(15) 0.6858(5) 0.9792(13) 0.055(5) Uani 1 1 d . . . . .
H4CA H 0.901877 0.687055 0.972781 0.083 Uiso 1 1 calc R U . . .
H4CB H 0.834943 0.678309 1.044939 0.083 Uiso 1 1 calc R U . . .
H4CC H 0.797775 0.709971 0.965790 0.083 Uiso 1 1 calc R U . . .
C5C C 0.4427(12) 0.5968(4) 0.7329(11) 0.038(4) Uani 1 1 d . . . . .
H5CA H 0.452038 0.610717 0.677442 0.046 Uiso 1 1 calc R U . . .
H5CB H 0.487721 0.574770 0.741018 0.046 Uiso 1 1 calc R U . . .
C6C C 0.3295(14) 0.5840(6) 0.7057(12) 0.056(6) Uani 1 1 d . . . . .
H6CA H 0.316511 0.571767 0.761918 0.067 Uiso 1 1 calc R U . . .
H6CB H 0.282409 0.605509 0.688637 0.067 Uiso 1 1 calc R U . . .
C7C C 0.3052(16) 0.5579(5) 0.6224(13) 0.060(6) Uani 1 1 d . . . . .
H7CA H 0.340504 0.534281 0.644545 0.072 Uiso 1 1 calc R U . . .
H7CB H 0.334228 0.567892 0.572360 0.072 Uiso 1 1 calc R U . . .
C8C C 0.1883(17) 0.5510(6) 0.5775(15) 0.076(7) Uani 1 1 d . . . . .
H8CA H 0.177266 0.536084 0.519230 0.113 Uiso 1 1 calc R U . . .
H8CB H 0.151754 0.574478 0.560667 0.113 Uiso 1 1 calc R U . . .
H8CC H 0.160824 0.537980 0.623816 0.113 Uiso 1 1 calc R U . . .
C9C C 0.4183(12) 0.6540(4) 0.8158(11) 0.031(4) Uani 1 1 d . . . . .
H9CA H 0.443866 0.667573 0.877481 0.037 Uiso 1 1 calc R U . . .
H9CB H 0.345637 0.646143 0.809066 0.037 Uiso 1 1 calc R U . . .
C10C C 0.4155(13) 0.6810(4) 0.7326(11) 0.039(4) Uani 1 1 d . . . . .
H10A H 0.485089 0.692533 0.743669 0.046 Uiso 1 1 calc R U . . .
H10B H 0.398142 0.667490 0.670625 0.046 Uiso 1 1 calc R U . . .
C11C C 0.3346(13) 0.7098(4) 0.7282(11) 0.037(4) Uani 1 1 d . . . . .
H11A H 0.351663 0.722981 0.790511 0.045 Uiso 1 1 calc R U . . .
H11B H 0.265056 0.698149 0.716599 0.045 Uiso 1 1 calc R U . . .
C12C C 0.3314(13) 0.7367(4) 0.6476(11) 0.039(4) Uani 1 1 d . . . . .
H12A H 0.322204 0.723265 0.587197 0.059 Uiso 1 1 calc R U . . .
H12B H 0.397251 0.750542 0.663498 0.059 Uiso 1 1 calc R U . . .
H12C H 0.272754 0.753729 0.639970 0.059 Uiso 1 1 calc R U . . .
C13C C 0.4786(13) 0.5988(4) 0.9120(10) 0.035(4) Uani 1 1 d . . . . .
H13A H 0.503606 0.614860 0.969186 0.041 Uiso 1 1 calc R U . . .
H13B H 0.404129 0.593002 0.904187 0.041 Uiso 1 1 calc R U . . .
C14C C 0.5384(16) 0.5646(5) 0.9315(12) 0.050(5) Uani 1 1 d . . . . .
H14A H 0.614365 0.570091 0.953852 0.060 Uiso 1 1 calc R U . . .
H14B H 0.523764 0.549853 0.871719 0.060 Uiso 1 1 calc R U . . .
C15C C 0.5076(16) 0.5426(5) 1.0095(13) 0.054(5) Uani 1 1 d . . . . .
H15A H 0.560426 0.523194 1.034487 0.065 Uiso 1 1 calc R U . . .
H15B H 0.508791 0.559225 1.063727 0.065 Uiso 1 1 calc R U . . .
C16C C 0.399(2) 0.5249(6) 0.9723(15) 0.080(8) Uani 1 1 d . . . . .
H16A H 0.347048 0.543680 0.941683 0.121 Uiso 1 1 calc R U . . .
H16B H 0.379974 0.513961 1.026443 0.121 Uiso 1 1 calc R U . . .
H16C H 0.399979 0.505871 0.925103 0.121 Uiso 1 1 calc R U . . .
O6S O 0.6646(17) 0.8585(9) 0.255(3) 0.101(8) Uani 0.44 1 d DG U P A 1
S5S S 0.5521(11) 0.8797(4) 0.2540(10) 0.084(4) Uani 0.44 1 d DG U P A 1
C7S C 0.509(3) 0.8523(12) 0.346(3) 0.082(8) Uani 0.44 1 d DG U P A 1
H7SA H 0.473744 0.829897 0.316502 0.122 Uiso 0.44 1 calc R U P A 1
H7SB H 0.461103 0.867081 0.370489 0.122 Uiso 0.44 1 calc R U P A 1
H7SC H 0.570844 0.845835 0.400256 0.122 Uiso 0.44 1 calc R U P A 1
C8S C 0.602(3) 0.9217(8) 0.331(3) 0.089(9) Uani 0.44 1 d DG U P A 1
H8SA H 0.678560 0.922192 0.349395 0.134 Uiso 0.44 1 calc R U P A 1
H8SB H 0.578874 0.920722 0.388773 0.134 Uiso 0.44 1 calc R U P A 1
H8SC H 0.573766 0.943802 0.293786 0.134 Uiso 0.44 1 calc R U P A 1
O6T O 0.611(3) 0.8748(11) 0.1989(16) 0.101(8) Uani 0.4 1 d DG U P B 2
S5T S 0.6259(13) 0.8768(6) 0.3183(14) 0.112(6) Uani 0.4 1 d DG U P B 2
C7T C 0.507(3) 0.8505(13) 0.328(3) 0.082(8) Uani 0.4 1 d DG U P B 2
H7TA H 0.451641 0.851696 0.266414 0.122 Uiso 0.4 1 calc R U P B 2
H7TB H 0.482165 0.861428 0.378804 0.122 Uiso 0.4 1 calc R U P B 2
H7TC H 0.526594 0.824874 0.344157 0.122 Uiso 0.4 1 calc R U P B 2
C8T C 0.577(4) 0.9246(8) 0.332(4) 0.089(9) Uani 0.4 1 d DG U P B 2
H8TA H 0.507882 0.923098 0.342199 0.134 Uiso 0.4 1 calc R U P B 2
H8TB H 0.571694 0.938844 0.273512 0.134 Uiso 0.4 1 calc R U P B 2
H8TC H 0.626183 0.936739 0.387542 0.134 Uiso 0.4 1 calc R U P B 2

loop_
_atom_site_aniso_label
_atom_site_aniso_U_11
_atom_site_aniso_U_22
_atom_site_aniso_U_33
_atom_site_aniso_U_23
_atom_site_aniso_U_13
_atom_site_aniso_U_12
Sb1 0.0263(6) 0.0307(6) 0.0234(6) -0.0014(5) 0.0115(5) -0.0030(5)
Sb2 0.0257(6) 0.0319(6) 0.0217(5) -0.0021(5) 0.0094(4) -0.0002(5)
Fe1 0.0276(13) 0.0321(14) 0.0216(12) -0.0014(10) 0.0083(10) -0.0033(10)
Fe2 0.0273(13) 0.0305(14) 0.0253(12) -0.0008(11) 0.0120(10) 0.0003(10)
Cl1 0.031(2) 0.036(2) 0.029(2) -0.0017(18) 0.0138(18) 0.0038(18)
Cl2 0.023(2) 0.060(3) 0.043(3) -0.013(2) 0.011(2) -0.001(2)
Cl3 0.038(3) 0.061(3) 0.054(3) -0.028(2) 0.015(2) -0.010(2)
Cl4 0.037(2) 0.045(3) 0.039(2) -0.012(2) 0.018(2) -0.002(2)
Cl5 0.036(2) 0.038(2) 0.024(2) -0.0040(18) 0.0154(19) 0.0037(19)
Cl6 0.024(2) 0.050(3) 0.041(3) -0.007(2) 0.013(2) 0.0004(18)
Cl7 0.030(2) 0.061(3) 0.038(2) -0.019(2) 0.007(2) -0.009(2)
Cl8 0.037(3) 0.059(3) 0.043(3) -0.028(2) 0.017(2) -0.011(2)
F1 0.040(6) 0.033(6) 0.039(6) 0.001(4) 0.010(5) -0.005(4)
O1 0.030(6) 0.026(6) 0.017(5) -0.004(5) 0.006(5) -0.004(5)
O2 0.022(6) 0.037(7) 0.036(7) -0.009(5) 0.019(5) -0.007(5)
O3 0.028(6) 0.032(7) 0.026(6) -0.004(5) 0.004(5) 0.004(5)
O4 0.022(6) 0.034(7) 0.031(6) -0.011(5) 0.009(5) -0.001(5)
C1 0.024(9) 0.029(10) 0.033(9) -0.001(7) 0.008(8) -0.013(7)
C2 0.031(10) 0.036(10) 0.021(9) 0.001(8) 0.014(8) -0.007(8)
C3 0.051(12) 0.048(12) 0.015(8) 0.002(8) 0.023(8) 0.003(9)
C4 0.049(12) 0.037(10) 0.016(8) -0.010(7) 0.019(8) -0.015(8)
C5 0.029(9) 0.040(10) 0.016(8) 0.006(7) 0.013(7) 0.002(7)
C6 0.016(9) 0.026(9) 0.024(9) -0.001(7) 0.002(7) -0.003(7)
C7 0.029(9) 0.035(10) 0.024(9) 0.005(8) 0.003(8) 0.000(8)
C8 0.064(13) 0.019(9) 0.026(9) 0.001(7) 0.016(9) 0.015(8)
C9 0.038(10) 0.038(11) 0.025(9) -0.004(8) 0.006(8) -0.017(8)
C10 0.034(10) 0.034(10) 0.028(9) 0.010(8) 0.016(8) 0.008(8)
C11 0.027(9) 0.034(10) 0.020(9) 0.011(7) 0.008(7) 0.002(7)
C12 0.045(11) 0.035(10) 0.020(9) 0.011(7) 0.014(8) 0.017(8)
C13 0.023(9) 0.034(10) 0.032(9) -0.008(8) 0.009(8) 0.001(7)
C14 0.018(9) 0.050(12) 0.032(10) 0.001(9) 0.004(8) -0.002(8)
C15 0.020(9) 0.039(10) 0.018(8) 0.001(7) 0.002(7) -0.003(7)
C16 0.027(9) 0.037(10) 0.024(9) -0.005(7) 0.005(7) 0.003(7)
C17 0.037(9) 0.037(9) 0.025(8) -0.002(7) 0.019(7) 0.003(7)
C18 0.037(8) 0.046(8) 0.027(7) 0.004(6) 0.025(7) 0.014(6)
C19 0.040(9) 0.043(9) 0.038(9) -0.004(8) 0.016(8) 0.014(7)
C20 0.040(10) 0.041(11) 0.016(8) -0.004(8) -0.001(8) -0.010(8)
C21 0.023(9) 0.024(9) 0.033(10) -0.003(7) 0.012(8) 0.003(7)
C22 0.047(11) 0.038(11) 0.050(12) 0.000(9) 0.025(10) -0.011(9)
C23 0.041(11) 0.038(11) 0.047(12) 0.011(9) 0.016(10) -0.011(8)
C24 0.045(12) 0.037(11) 0.041(12) 0.012(9) 0.016(10) 0.011(9)
C25 0.057(13) 0.053(13) 0.027(10) -0.006(9) 0.000(9) -0.019(10)
C26 0.052(12) 0.035(11) 0.036(10) -0.008(9) 0.019(9) -0.011(8)
C27 0.028(9) 0.027(10) 0.039(10) 0.006(8) 0.018(8) 0.003(7)
C28 0.038(10) 0.038(11) 0.032(10) 0.001(9) 0.014(8) 0.010(8)
C29 0.043(12) 0.037(11) 0.050(12) -0.006(10) 0.017(10) 0.004(9)
C30 0.026(9) 0.042(12) 0.030(10) 0.014(8) 0.012(8) 0.003(8)
C31 0.043(10) 0.057(13) 0.029(10) 0.000(9) 0.026(9) 0.007(9)
C32 0.042(10) 0.030(10) 0.017(9) -0.006(7) 0.012(8) 0.001(7)
C33 0.026(9) 0.024(9) 0.035(10) 0.004(8) 0.008(8) 0.004(7)
C34 0.029(9) 0.025(9) 0.029(9) 0.001(7) 0.018(8) 0.004(7)
C35 0.026(9) 0.029(9) 0.019(8) 0.000(7) 0.007(7) 0.011(7)
C36 0.023(9) 0.050(11) 0.029(9) 0.004(8) 0.008(8) -0.002(8)
C37 0.031(10) 0.033(10) 0.027(9) -0.010(8) 0.008(8) -0.002(8)
C38 0.031(10) 0.025(9) 0.030(9) 0.002(8) 0.018(8) 0.002(7)
C39 0.017(9) 0.028(9) 0.038(10) 0.007(8) 0.013(8) 0.003(7)
C40 0.029(10) 0.033(10) 0.020(9) 0.004(7) 0.011(8) 0.016(8)
C41 0.012(8) 0.029(9) 0.033(9) 0.007(8) 0.009(7) 0.002(7)
C42 0.024(9) 0.038(10) 0.025(9) 0.005(8) 0.002(7) -0.008(7)
C43 0.042(11) 0.028(9) 0.017(8) -0.001(7) 0.006(8) -0.003(8)
C44 0.020(9) 0.042(11) 0.017(8) 0.005(7) -0.001(7) -0.001(7)
S1S 0.069(5) 0.093(6) 0.069(5) -0.003(4) 0.011(4) 0.024(4)
O2S 0.153(19) 0.081(14) 0.053(11) 0.001(10) 0.045(12) 0.036(13)
C3S 0.09(2) 0.10(2) 0.11(3) 0.024(19) 0.07(2) 0.019(17)
C4S 0.053(17) 0.09(2) 0.060(17) 0.007(15) 0.016(14) 0.024(15)
N1C 0.044(9) 0.036(8) 0.022(7) 0.007(6) 0.015(6) 0.013(7)
C1C 0.033(10) 0.041(11) 0.022(9) 0.002(8) -0.001(8) 0.004(8)
C2C 0.057(12) 0.042(12) 0.036(10) 0.003(9) 0.015(9) 0.011(9)
C3C 0.056(13) 0.054(13) 0.037(11) -0.005(9) 0.007(10) -0.001(10)
C4C 0.068(14) 0.045(12) 0.055(12) 0.014(10) 0.021(11) 0.002(10)
C5C 0.037(10) 0.050(11) 0.033(10) 0.011(9) 0.020(8) 0.012(9)
C6C 0.048(12) 0.087(16) 0.030(11) 0.026(11) 0.011(9) -0.002(11)
C7C 0.089(17) 0.042(12) 0.047(12) 0.000(10) 0.019(12) -0.020(11)
C8C 0.096(18) 0.063(15) 0.056(13) 0.011(12) 0.004(13) -0.042(13)
C9C 0.029(9) 0.045(11) 0.022(9) 0.001(8) 0.013(7) 0.005(8)
C10C 0.049(11) 0.040(11) 0.031(10) 0.004(8) 0.017(9) 0.004(9)
C11C 0.038(10) 0.043(11) 0.029(9) 0.008(8) 0.007(8) 0.011(8)
C12C 0.046(11) 0.033(10) 0.040(10) 0.001(8) 0.015(9) 0.005(8)
C13C 0.049(11) 0.046(11) 0.016(8) 0.002(8) 0.020(8) 0.001(8)
C14C 0.072(14) 0.047(12) 0.036(11) 0.001(9) 0.024(10) 0.016(10)
C15C 0.082(15) 0.038(12) 0.034(11) -0.001(9) 0.006(10) 0.016(11)
C16C 0.15(3) 0.055(15) 0.047(13) -0.008(11) 0.049(15) -0.026(15)
O6S 0.076(16) 0.121(17) 0.108(18) -0.041(14) 0.029(13) -0.017(13)
S5S 0.074(9) 0.110(11) 0.074(9) -0.012(9) 0.030(8) -0.003(9)
C7S 0.087(15) 0.095(16) 0.063(16) -0.024(14) 0.021(13) 0.001(13)
C8S 0.055(17) 0.119(17) 0.101(16) -0.014(14) 0.034(14) 0.008(14)
O6T 0.076(16) 0.121(17) 0.108(18) -0.041(14) 0.029(13) -0.017(13)
S5T 0.072(11) 0.132(13) 0.116(13) -0.055(11) 0.005(10) -0.003(10)
C7T 0.087(15) 0.095(16) 0.063(16) -0.024(14) 0.021(13) 0.001(13)
C8T 0.055(17) 0.119(17) 0.101(16) -0.014(14) 0.034(14) 0.008(14)

loop_
_atom_type_symbol
_atom_type_description
_atom_type_scat_dispersion_real
_atom_type_scat_dispersion_imag
_atom_type_scat_source
C C 0.0033 0.0016 'International Tables Vol C Tables 4.2.6.8 and 6.1.1.4'
H H 0.0000 0.0000 'International Tables Vol C Tables 4.2.6.8 and 6.1.1.4'
Cl Cl 0.1484 0.1585 'International Tables Vol C Tables 4.2.6.8 and 6.1.1.4'
F F 0.0171 0.0103 'International Tables Vol C Tables 4.2.6.8 and 6.1.1.4'
Fe Fe 0.3463 0.8444 'International Tables Vol C Tables 4.2.6.8 and 6.1.1.4'
N N 0.0061 0.0033 'International Tables Vol C Tables 4.2.6.8 and 6.1.1.4'
O O 0.0106 0.0060 'International Tables Vol C Tables 4.2.6.8 and 6.1.1.4'
S S 0.1246 0.1234 'International Tables Vol C Tables 4.2.6.8 and 6.1.1.4'
Sb Sb -0.5866 1.5461 'International Tables Vol C Tables 4.2.6.8 and 6.1.1.4'

loop_
_geom_angle_atom_site_label_1
_geom_angle_atom_site_label_2
_geom_angle_atom_site_label_3
_geom_angle
_geom_angle_site_symmetry_1
_geom_angle_site_symmetry_3
_geom_angle_publ_flag
F1 Sb1 C21 166.4(5) . . ?
O1 Sb1 F1 77.0(3) . . ?
O1 Sb1 C1 89.0(5) . . ?
O1 Sb1 C11 164.5(5) . . ?
O1 Sb1 C21 91.4(5) . . ?
O2 Sb1 F1 80.1(4) . . ?
O2 Sb1 O1 79.4(4) . . ?
O2 Sb1 C1 164.3(5) . . ?
O2 Sb1 C11 87.9(5) . . ?
O2 Sb1 C21 90.8(5) . . ?
C1 Sb1 F1 87.1(5) . . ?
C1 Sb1 C11 101.8(6) . . ?
C1 Sb1 C21 100.1(6) . . ?
C11 Sb1 F1 92.2(5) . . ?
C11 Sb1 C21 97.6(5) . . ?
O3 Sb2 F1 79.3(4) . . ?
O3 Sb2 C6 85.7(5) . . ?
O3 Sb2 C16 158.8(5) . . ?
O3 Sb2 C27 95.5(5) . . ?
O4 Sb2 F1 81.9(4) . . ?
O4 Sb2 O3 78.4(4) . . ?
O4 Sb2 C6 162.7(5) . . ?
O4 Sb2 C16 84.7(5) . . ?
O4 Sb2 C27 91.6(5) . . ?
C6 Sb2 F1 88.6(5) . . ?
C6 Sb2 C16 109.1(6) . . ?
C6 Sb2 C27 96.7(6) . . ?
C16 Sb2 F1 85.8(5) . . ?
C16 Sb2 C27 97.6(6) . . ?
C27 Sb2 F1 172.3(5) . . ?
C1 Fe1 C2 40.7(6) . . ?
C1 Fe1 C4 68.8(6) . . ?
C1 Fe1 C6 111.4(6) . . ?
C1 Fe1 C9 153.3(6) . . ?
C1 Fe1 C10 122.2(6) . . ?
C3 Fe1 C1 69.1(6) . . ?
C3 Fe1 C2 41.3(6) . . ?
C3 Fe1 C4 40.1(6) . . ?
C3 Fe1 C6 149.7(7) . . ?
C3 Fe1 C9 124.7(6) . . ?
C3 Fe1 C10 164.6(7) . . ?
C4 Fe1 C2 68.3(6) . . ?
C4 Fe1 C9 106.1(6) . . ?
C4 Fe1 C10 130.3(6) . . ?
C5 Fe1 C1 41.4(6) . . ?
C5 Fe1 C2 68.1(6) . . ?
C5 Fe1 C3 67.5(6) . . ?
C5 Fe1 C4 39.7(6) . . ?
C5 Fe1 C6 134.1(6) . . ?
C5 Fe1 C7 171.8(6) . . ?
C5 Fe1 C9 118.0(6) . . ?
C5 Fe1 C10 112.9(6) . . ?
C6 Fe1 C2 118.7(6) . . ?
C6 Fe1 C4 170.1(6) . . ?
C6 Fe1 C9 69.1(6) . . ?
C6 Fe1 C10 40.7(6) . . ?
C7 Fe1 C1 130.7(6) . . ?
C7 Fe1 C2 107.0(6) . . ?
C7 Fe1 C3 113.6(6) . . ?
C7 Fe1 C4 145.8(6) . . ?
C7 Fe1 C6 41.6(6) . . ?
C7 Fe1 C9 68.5(6) . . ?
C7 Fe1 C10 68.3(6) . . ?
C8 Fe1 C1 166.4(7) . . ?
C8 Fe1 C2 126.3(7) . . ?
C8 Fe1 C3 103.3(7) . . ?
C8 Fe1 C4 113.1(6) . . ?
C8 Fe1 C5 147.4(7) . . ?
C8 Fe1 C6 69.2(6) . . ?
C8 Fe1 C7 40.7(6) . . ?
C8 Fe1 C9 40.2(6) . . ?
C8 Fe1 C10 67.8(6) . . ?
C9 Fe1 C2 163.7(6) . . ?
C10 Fe1 C2 154.1(6) . . ?
C10 Fe1 C9 40.5(6) . . ?
C11 Fe2 C13 69.1(6) . . ?
C11 Fe2 C14 68.4(6) . . ?
C11 Fe2 C15 40.9(6) . . ?
C11 Fe2 C16 111.6(6) . . ?
C11 Fe2 C17 137.1(6) . . ?
C11 Fe2 C18 177.0(7) . . ?
C11 Fe2 C19 143.1(7) . . ?
C12 Fe2 C11 41.6(6) . . ?
C12 Fe2 C13 39.6(6) . . ?
C12 Fe2 C14 67.1(7) . . ?
C12 Fe2 C15 68.4(6) . . ?
C12 Fe2 C16 138.0(6) . . ?
C12 Fe2 C17 178.3(6) . . ?
C12 Fe2 C18 140.4(6) . . ?
C12 Fe2 C19 112.4(7) . . ?
C14 Fe2 C13 40.5(6) . . ?
C14 Fe2 C16 144.3(6) . . ?
C14 Fe2 C17 113.9(6) . . ?
C14 Fe2 C19 134.2(6) . . ?
C15 Fe2 C13 68.6(6) . . ?
C15 Fe2 C14 40.5(6) . . ?
C15 Fe2 C16 115.1(6) . . ?
C15 Fe2 C17 111.3(6) . . ?
C15 Fe2 C19 174.4(6) . . ?
C16 Fe2 C13 175.3(6) . . ?
C16 Fe2 C19 68.3(6) . . ?
C17 Fe2 C13 142.0(6) . . ?
C17 Fe2 C16 40.5(6) . . ?
C17 Fe2 C19 68.1(6) . . ?
C18 Fe2 C13 111.2(6) . . ?
C18 Fe2 C14 109.7(6) . . ?
C18 Fe2 C15 136.1(7) . . ?
C18 Fe2 C16 68.4(6) . . ?
C18 Fe2 C17 41.0(6) . . ?
C18 Fe2 C19 39.9(6) . . ?
C19 Fe2 C13 108.2(6) . . ?
C20 Fe2 C11 114.1(6) . . ?
C20 Fe2 C12 110.9(7) . . ?
C20 Fe2 C13 134.5(6) . . ?
C20 Fe2 C14 174.1(7) . . ?
C20 Fe2 C15 144.7(6) . . ?
C20 Fe2 C16 40.8(6) . . ?
C20 Fe2 C17 68.3(6) . . ?
C20 Fe2 C18 68.0(7) . . ?
C20 Fe2 C19 40.7(6) . . ?
Sb2 F1 Sb1 147.8(4) . . ?
C33 O1 Sb1 110.4(8) . . ?
C38 O2 Sb1 113.2(9) . . ?
C39 O3 Sb2 113.9(9) . . ?
C44 O4 Sb2 113.2(8) . . ?
Fe1 C1 Sb1 132.7(8) . . ?
C2 C1 Sb1 125.0(11) . . ?
C2 C1 Fe1 70.4(8) . . ?
C2 C1 C5 106.1(13) . . ?
C5 C1 Sb1 128.3(11) . . ?
C5 C1 Fe1 68.6(8) . . ?
Fe1 C2 H2 127.8 . . ?
C1 C2 Fe1 68.9(8) . . ?
C1 C2 H2 126.3 . . ?
C1 C2 C3 107.4(14) . . ?
C3 C2 Fe1 68.6(8) . . ?
C3 C2 H2 126.3 . . ?
Fe1 C3 H3 125.3 . . ?
C2 C3 Fe1 70.2(8) . . ?
C2 C3 H3 125.9 . . ?
C4 C3 Fe1 70.3(8) . . ?
C4 C3 C2 108.2(14) . . ?
C4 C3 H3 125.9 . . ?
Fe1 C4 H4 126.9 . . ?
C3 C4 Fe1 69.6(9) . . ?
C3 C4 H4 125.9 . . ?
C5 C4 Fe1 69.1(8) . . ?
C5 C4 C3 108.2(14) . . ?
C5 C4 H4 125.9 . . ?
Fe1 C5 H5 125.5 . . ?
C1 C5 Fe1 70.0(8) . . ?
C1 C5 H5 125.0 . . ?
C4 C5 Fe1 71.1(9) . . ?
C4 C5 C1 110.0(14) . . ?
C4 C5 H5 125.0 . . ?
Fe1 C6 Sb2 134.4(7) . . ?
C7 C6 Sb2 122.9(10) . . ?
C7 C6 Fe1 69.0(8) . . ?
C10 C6 Sb2 129.7(11) . . ?
C10 C6 Fe1 70.2(8) . . ?
C10 C6 C7 106.3(13) . . ?
Fe1 C7 H7 127.1 . . ?
C6 C7 Fe1 69.3(8) . . ?
C6 C7 H7 126.3 . . ?
C8 C7 Fe1 68.8(9) . . ?
C8 C7 C6 107.3(13) . . ?
C8 C7 H7 126.3 . . ?
Fe1 C8 H8 124.9 . . ?
C7 C8 Fe1 70.5(9) . . ?
C7 C8 H8 124.9 . . ?
C9 C8 Fe1 71.6(9) . . ?
C9 C8 C7 110.2(14) . . ?
C9 C8 H8 124.9 . . ?
Fe1 C9 H9 127.2 . . ?
C8 C9 Fe1 68.1(9) . . ?
C8 C9 H9 126.6 . . ?
C8 C9 C10 106.7(14) . . ?
C10 C9 Fe1 69.6(8) . . ?
C10 C9 H9 126.6 . . ?
Fe1 C10 H10 127.4 . . ?
C6 C10 Fe1 69.1(8) . . ?
C6 C10 C9 109.5(13) . . ?
C6 C10 H10 125.3 . . ?
C9 C10 Fe1 69.9(8) . . ?
C9 C10 H10 125.3 . . ?
Fe2 C11 Sb1 130.1(7) . . ?
C12 C11 Sb1 124.2(11) . . ?
C12 C11 Fe2 68.6(8) . . ?
C15 C11 Sb1 130.2(11) . . ?
C15 C11 Fe2 69.6(8) . . ?
C15 C11 C12 105.5(13) . . ?
Fe2 C12 H12 125.5 . . ?
C11 C12 Fe2 69.8(8) . . ?
C11 C12 H12 124.7 . . ?
C13 C12 Fe2 71.5(9) . . ?
C13 C12 C11 110.6(15) . . ?
C13 C12 H12 124.7 . . ?
Fe2 C13 H13 126.8 . . ?
C12 C13 Fe2 68.9(9) . . ?
C12 C13 H13 126.7 . . ?
C12 C13 C14 106.6(14) . . ?
C14 C13 Fe2 69.3(9) . . ?
C14 C13 H13 126.7 . . ?
Fe2 C14 H14 126.3 . . ?
C13 C14 Fe2 70.3(9) . . ?
C13 C14 H14 125.3 . . ?
C15 C14 Fe2 69.7(8) . . ?
C15 C14 C13 109.4(13) . . ?
C15 C14 H14 125.3 . . ?
Fe2 C15 H15 126.2 . . ?
C11 C15 Fe2 69.5(8) . . ?
C11 C15 H15 126.0 . . ?
C14 C15 Fe2 69.8(9) . . ?
C14 C15 C11 107.9(14) . . ?
C14 C15 H15 126.0 . . ?
Fe2 C16 Sb2 132.8(7) . . ?
C17 C16 Sb2 129.3(11) . . ?
C17 C16 Fe2 69.6(9) . . ?
C17 C16 C20 107.2(13) . . ?
C20 C16 Sb2 123.0(11) . . ?
C20 C16 Fe2 68.4(9) . . ?
Fe2 C17 H17 126.1 . . ?
C16 C17 Fe2 70.0(9) . . ?
C16 C17 H17 126.2 . . ?
C16 C17 C18 107.7(14) . . ?
C18 C17 Fe2 69.3(9) . . ?
C18 C17 H17 126.2 . . ?
Fe2 C18 H18 125.5 . . ?
C17 C18 Fe2 69.7(8) . . ?
C17 C18 H18 125.7 . . ?
C19 C18 Fe2 70.7(9) . . ?
C19 C18 C17 108.6(14) . . ?
C19 C18 H18 125.7 . . ?
Fe2 C19 H19 127.7 . . ?
C18 C19 Fe2 69.4(9) . . ?
C18 C19 H19 126.2 . . ?
C18 C19 C20 107.6(15) . . ?
C20 C19 Fe2 68.2(9) . . ?
C20 C19 H19 126.2 . . ?
Fe2 C20 H20 124.1 . . ?
C16 C20 Fe2 70.8(9) . . ?
C16 C20 H20 125.6 . . ?
C19 C20 Fe2 71.1(10) . . ?
C19 C20 C16 108.9(14) . . ?
C19 C20 H20 125.6 . . ?
C22 C21 Sb1 121.5(13) . . ?
C22 C21 C26 117.9(16) . . ?
C26 C21 Sb1 120.6(12) . . ?
C21 C22 H22 119.3 . . ?
C21 C22 C23 121.4(18) . . ?
C23 C22 H22 119.3 . . ?
C22 C23 H23 120.4 . . ?
C24 C23 C22 119.3(17) . . ?
C24 C23 H23 120.4 . . ?
C23 C24 H24 119.2 . . ?
C23 C24 C25 121.6(16) . . ?
C25 C24 H24 119.2 . . ?
C24 C25 H25 120.3 . . ?
C24 C25 C26 119.4(17) . . ?
C26 C25 H25 120.3 . . ?
C21 C26 H26 119.8 . . ?
C25 C26 C21 120.4(16) . . ?
C25 C26 H26 119.8 . . ?
C28 C27 Sb2 122.3(12) . . ?
C28 C27 C32 117.2(14) . . ?
C32 C27 Sb2 120.5(11) . . ?
C27 C28 H28 119.1 . . ?
C27 C28 C29 121.8(16) . . ?
C29 C28 H28 119.1 . . ?
C28 C29 H29 120.5 . . ?
C30 C29 C28 119.0(16) . . ?
C30 C29 H29 120.5 . . ?
C29 C30 H30 119.5 . . ?
C31 C30 C29 120.9(16) . . ?
C31 C30 H30 119.5 . . ?
C30 C31 H31 119.9 . . ?
C30 C31 C32 120.2(15) . . ?
C32 C31 H31 119.9 . . ?
C27 C32 H32 119.6 . . ?
C31 C32 C27 120.9(14) . . ?
C31 C32 H32 119.6 . . ?
O1 C33 C34 121.6(13) . . ?
O1 C33 C38 117.6(13) . . ?
C34 C33 C38 120.8(14) . . ?
C33 C34 Cl1 119.6(12) . . ?
C35 C34 Cl1 121.7(11) . . ?
C35 C34 C33 118.7(13) . . ?
C34 C35 Cl2 119.6(10) . . ?
C36 C35 Cl2 119.1(12) . . ?
C36 C35 C34 121.3(13) . . ?
C35 C36 Cl3 121.7(12) . . ?
C35 C36 C37 119.3(15) . . ?
C37 C36 Cl3 118.9(12) . . ?
C36 C37 Cl4 121.6(12) . . ?
C38 C37 Cl4 117.2(11) . . ?
C38 C37 C36 121.2(14) . . ?
O2 C38 C33 117.6(13) . . ?
O2 C38 C37 123.8(13) . . ?
C37 C38 C33 118.6(14) . . ?
O3 C39 C40 123.6(14) . . ?
O3 C39 C44 116.7(13) . . ?
C40 C39 C44 119.6(14) . . ?
C39 C40 Cl5 118.5(12) . . ?
C39 C40 C41 120.6(14) . . ?
C41 C40 Cl5 121.0(11) . . ?
C40 C41 Cl6 119.5(11) . . ?
C42 C41 Cl6 121.3(11) . . ?
C42 C41 C40 119.1(13) . . ?
C41 C42 Cl7 119.2(11) . . ?
C43 C42 Cl7 120.4(12) . . ?
C43 C42 C41 120.4(14) . . ?
C42 C43 Cl8 121.9(12) . . ?
C42 C43 C44 120.8(15) . . ?
C44 C43 Cl8 117.3(12) . . ?
O4 C44 C39 117.0(13) . . ?
O4 C44 C43 123.7(14) . . ?
C43 C44 C39 119.2(14) . . ?
O2S S1S C3S 109.6(14) . . ?
O2S S1S C4S 103.5(12) . . ?
C3S S1S C4S 98.9(12) . . ?
S1S C3S H3SA 109.5 . . ?
S1S C3S H3SB 109.5 . . ?
S1S C3S H3SC 109.5 . . ?
H3SA C3S H3SB 109.5 . . ?
H3SA C3S H3SC 109.5 . . ?
H3SB C3S H3SC 109.5 . . ?
S1S C4S H4SA 109.5 . . ?
S1S C4S H4SB 109.5 . . ?
S1S C4S H4SC 109.5 . . ?
H4SA C4S H4SB 109.5 . . ?
H4SA C4S H4SC 109.5 . . ?
H4SB C4S H4SC 109.5 . . ?
C1C N1C C5C 105.3(11) . . ?
C1C N1C C13C 110.7(12) . . ?
C5C N1C C13C 109.5(12) . . ?
C9C N1C C1C 113.7(12) . . ?
C9C N1C C5C 110.5(12) . . ?
C9C N1C C13C 107.3(11) . . ?
N1C C1C H1CA 108.3 . . ?
N1C C1C H1CB 108.3 . . ?
H1CA C1C H1CB 107.4 . . ?
C2C C1C N1C 115.8(13) . . ?
C2C C1C H1CA 108.3 . . ?
C2C C1C H1CB 108.3 . . ?
C1C C2C H2CA 109.6 . . ?
C1C C2C H2CB 109.6 . . ?
C1C C2C C3C 110.3(14) . . ?
H2CA C2C H2CB 108.1 . . ?
C3C C2C H2CA 109.6 . . ?
C3C C2C H2CB 109.6 . . ?
C2C C3C H3CA 108.3 . . ?
C2C C3C H3CB 108.3 . . ?
H3CA C3C H3CB 107.4 . . ?
C4C C3C C2C 115.9(15) . . ?
C4C C3C H3CA 108.3 . . ?
C4C C3C H3CB 108.3 . . ?
C3C C4C H4CA 109.5 . . ?
C3C C4C H4CB 109.5 . . ?
C3C C4C H4CC 109.5 . . ?
H4CA C4C H4CB 109.5 . . ?
H4CA C4C H4CC 109.5 . . ?
H4CB C4C H4CC 109.5 . . ?
N1C C5C H5CA 107.7 . . ?
N1C C5C H5CB 107.7 . . ?
H5CA C5C H5CB 107.1 . . ?
C6C C5C N1C 118.6(13) . . ?
C6C C5C H5CA 107.7 . . ?
C6C C5C H5CB 107.7 . . ?
C5C C6C H6CA 109.3 . . ?
C5C C6C H6CB 109.3 . . ?
H6CA C6C H6CB 108.0 . . ?
C7C C6C C5C 111.4(16) . . ?
C7C C6C H6CA 109.3 . . ?
C7C C6C H6CB 109.3 . . ?
C6C C7C H7CA 108.9 . . ?
C6C C7C H7CB 108.9 . . ?
C6C C7C C8C 113.6(18) . . ?
H7CA C7C H7CB 107.7 . . ?
C8C C7C H7CA 108.9 . . ?
C8C C7C H7CB 108.9 . . ?
C7C C8C H8CA 109.5 . . ?
C7C C8C H8CB 109.5 . . ?
C7C C8C H8CC 109.5 . . ?
H8CA C8C H8CB 109.5 . . ?
H8CA C8C H8CC 109.5 . . ?
H8CB C8C H8CC 109.5 . . ?
N1C C9C H9CA 108.2 . . ?
N1C C9C H9CB 108.2 . . ?
N1C C9C C10C 116.5(12) . . ?
H9CA C9C H9CB 107.3 . . ?
C10C C9C H9CA 108.2 . . ?
C10C C9C H9CB 108.2 . . ?
C9C C10C H10A 109.9 . . ?
C9C C10C H10B 109.9 . . ?
H10A C10C H10B 108.3 . . ?
C11C C10C C9C 109.1(13) . . ?
C11C C10C H10A 109.9 . . ?
C11C C10C H10B 109.9 . . ?
C10C C11C H11A 109.7 . . ?
C10C C11C H11B 109.7 . . ?
C10C C11C C12C 109.9(13) . . ?
H11A C11C H11B 108.2 . . ?
C12C C11C H11A 109.7 . . ?
C12C C11C H11B 109.7 . . ?
C11C C12C H12A 109.5 . . ?
C11C C12C H12B 109.5 . . ?
C11C C12C H12C 109.5 . . ?
H12A C12C H12B 109.5 . . ?
H12A C12C H12C 109.5 . . ?
H12B C12C H12C 109.5 . . ?
N1C C13C H13A 108.3 . . ?
N1C C13C H13B 108.3 . . ?
H13A C13C H13B 107.4 . . ?
C14C C13C N1C 116.0(12) . . ?
C14C C13C H13A 108.3 . . ?
C14C C13C H13B 108.3 . . ?
C13C C14C H14A 109.8 . . ?
C13C C14C H14B 109.8 . . ?
C13C C14C C15C 109.6(14) . . ?
H14A C14C H14B 108.2 . . ?
C15C C14C H14A 109.8 . . ?
C15C C14C H14B 109.8 . . ?
C14C C15C H15A 108.9 . . ?
C14C C15C H15B 108.9 . . ?
H15A C15C H15B 107.8 . . ?
C16C C15C C14C 113.2(15) . . ?
C16C C15C H15A 108.9 . . ?
C16C C15C H15B 108.9 . . ?
C15C C16C H16A 109.5 . . ?
C15C C16C H16B 109.5 . . ?
C15C C16C H16C 109.5 . . ?
H16A C16C H16B 109.5 . . ?
H16A C16C H16C 109.5 . . ?
H16B C16C H16C 109.5 . . ?
O6S S5S C7S 102.2 . . ?
O6S S5S C8S 102.1 . . ?
C7S S5S C8S 97.8 . . ?
S5S C7S H7SA 109.5 . . ?
S5S C7S H7SB 109.5 . . ?
S5S C7S H7SC 109.5 . . ?
H7SA C7S H7SB 109.5 . . ?
H7SA C7S H7SC 109.5 . . ?
H7SB C7S H7SC 109.5 . . ?
S5S C8S H8SA 109.5 . . ?
S5S C8S H8SB 109.5 . . ?
S5S C8S H8SC 109.5 . . ?
H8SA C8S H8SB 109.5 . . ?
H8SA C8S H8SC 109.5 . . ?
H8SB C8S H8SC 109.5 . . ?
O6T S5T C7T 102.2 . . ?
O6T S5T C8T 102.1 . . ?
C7T S5T C8T 97.8 . . ?
S5T C7T H7TA 109.5 . . ?
S5T C7T H7TB 109.5 . . ?
S5T C7T H7TC 109.5 . . ?
H7TA C7T H7TB 109.5 . . ?
H7TA C7T H7TC 109.5 . . ?
H7TB C7T H7TC 109.5 . . ?
S5T C8T H8TA 109.5 . . ?
S5T C8T H8TB 109.5 . . ?
S5T C8T H8TC 109.5 . . ?
H8TA C8T H8TB 109.5 . . ?
H8TA C8T H8TC 109.5 . . ?
H8TB C8T H8TC 109.5 . . ?

loop_
_geom_bond_atom_site_label_1
_geom_bond_atom_site_label_2
_geom_bond_distance
_geom_bond_site_symmetry_2
_geom_bond_publ_flag
Sb1 F1 2.147(9) . ?
Sb1 O1 2.089(9) . ?
Sb1 O2 2.051(10) . ?
Sb1 C1 2.100(15) . ?
Sb1 C11 2.101(15) . ?
Sb1 C21 2.165(15) . ?
Sb2 F1 2.147(9) . ?
Sb2 O3 2.078(10) . ?
Sb2 O4 2.077(9) . ?
Sb2 C6 2.105(15) . ?
Sb2 C16 2.117(15) . ?
Sb2 C27 2.130(15) . ?
Fe1 C1 2.042(15) . ?
Fe1 C2 2.063(14) . ?
Fe1 C3 2.041(14) . ?
Fe1 C4 2.049(15) . ?
Fe1 C5 2.024(15) . ?
Fe1 C6 2.044(15) . ?
Fe1 C7 2.040(15) . ?
Fe1 C8 2.016(15) . ?
Fe1 C9 2.062(15) . ?
Fe1 C10 2.059(14) . ?
Fe2 C11 2.042(14) . ?
Fe2 C12 2.026(14) . ?
Fe2 C13 2.060(16) . ?
Fe2 C14 2.046(15) . ?
Fe2 C15 2.044(14) . ?
Fe2 C16 2.054(15) . ?
Fe2 C17 2.049(15) . ?
Fe2 C18 2.043(14) . ?
Fe2 C19 2.060(17) . ?
Fe2 C20 2.022(15) . ?
Cl1 C34 1.716(14) . ?
Cl2 C35 1.735(14) . ?
Cl3 C36 1.729(17) . ?
Cl4 C37 1.727(15) . ?
Cl5 C40 1.721(15) . ?
Cl6 C41 1.736(14) . ?
Cl7 C42 1.739(15) . ?
Cl8 C43 1.741(15) . ?
O1 C33 1.350(17) . ?
O2 C38 1.314(17) . ?
O3 C39 1.332(17) . ?
O4 C44 1.350(17) . ?
C1 C2 1.43(2) . ?
C1 C5 1.44(2) . ?
C2 H2 0.9500 . ?
C2 C3 1.45(2) . ?
C3 H3 0.9500 . ?
C3 C4 1.40(2) . ?
C4 H4 0.9500 . ?
C4 C5 1.38(2) . ?
C5 H5 0.9500 . ?
C6 C7 1.45(2) . ?
C6 C10 1.425(19) . ?
C7 H7 0.9500 . ?
C7 C8 1.41(2) . ?
C8 H8 1.0000 . ?
C8 C9 1.40(2) . ?
C9 H9 0.9500 . ?
C9 C10 1.43(2) . ?
C10 H10 0.9500 . ?
C11 C12 1.45(2) . ?
C11 C15 1.43(2) . ?
C12 H12 0.9500 . ?
C12 C13 1.38(2) . ?
C13 H13 0.9500 . ?
C13 C14 1.42(2) . ?
C14 H14 0.9500 . ?
C14 C15 1.42(2) . ?
C15 H15 0.9500 . ?
C16 C17 1.42(2) . ?
C16 C20 1.42(2) . ?
C17 H17 0.9500 . ?
C17 C18 1.43(2) . ?
C18 H18 0.9500 . ?
C18 C19 1.40(2) . ?
C19 H19 0.9500 . ?
C19 C20 1.42(2) . ?
C20 H20 0.9500 . ?
C21 C22 1.37(2) . ?
C21 C26 1.39(2) . ?
C22 H22 0.9500 . ?
C22 C23 1.39(2) . ?
C23 H23 0.9500 . ?
C23 C24 1.32(2) . ?
C24 H24 0.9500 . ?
C24 C25 1.37(2) . ?
C25 H25 0.9500 . ?
C25 C26 1.38(2) . ?
C26 H26 0.9500 . ?
C27 C28 1.38(2) . ?
C27 C32 1.41(2) . ?
C28 H28 0.9500 . ?
C28 C29 1.41(2) . ?
C29 H29 0.9500 . ?
C29 C30 1.37(2) . ?
C30 H30 0.9500 . ?
C30 C31 1.36(2) . ?
C31 H31 0.9500 . ?
C31 C32 1.39(2) . ?
C32 H32 0.9500 . ?
C33 C34 1.40(2) . ?
C33 C38 1.41(2) . ?
C34 C35 1.39(2) . ?
C35 C36 1.38(2) . ?
C36 C37 1.40(2) . ?
C37 C38 1.38(2) . ?
C39 C40 1.364(19) . ?
C39 C44 1.41(2) . ?
C40 C41 1.40(2) . ?
C41 C42 1.39(2) . ?
C42 C43 1.36(2) . ?
C43 C44 1.38(2) . ?
S1S O2S 1.472(19) . ?
S1S C3S 1.66(3) . ?
S1S C4S 1.78(2) . ?
C3S H3SA 0.9800 . ?
C3S H3SB 0.9800 . ?
C3S H3SC 0.9800 . ?
C4S H4SA 0.9800 . ?
C4S H4SB 0.9800 . ?
C4S H4SC 0.9800 . ?
N1C C1C 1.51(2) . ?
N1C C5C 1.52(2) . ?
N1C C9C 1.496(18) . ?
N1C C13C 1.544(18) . ?
C1C H1CA 0.9900 . ?
C1C H1CB 0.9900 . ?
C1C C2C 1.50(2) . ?
C2C H2CA 0.9900 . ?
C2C H2CB 0.9900 . ?
C2C C3C 1.51(2) . ?
C3C H3CA 0.9900 . ?
C3C H3CB 0.9900 . ?
C3C C4C 1.51(2) . ?
C4C H4CA 0.9800 . ?
C4C H4CB 0.9800 . ?
C4C H4CC 0.9800 . ?
C5C H5CA 0.9900 . ?
C5C H5CB 0.9900 . ?
C5C C6C 1.52(2) . ?
C6C H6CA 0.9900 . ?
C6C H6CB 0.9900 . ?
C6C C7C 1.50(2) . ?
C7C H7CA 0.9900 . ?
C7C H7CB 0.9900 . ?
C7C C8C 1.52(3) . ?
C8C H8CA 0.9800 . ?
C8C H8CB 0.9800 . ?
C8C H8CC 0.9800 . ?
C9C H9CA 0.9900 . ?
C9C H9CB 0.9900 . ?
C9C C10C 1.55(2) . ?
C10C H10A 0.9900 . ?
C10C H10B 0.9900 . ?
C10C C11C 1.50(2) . ?
C11C H11A 0.9900 . ?
C11C H11B 0.9900 . ?
C11C C12C 1.52(2) . ?
C12C H12A 0.9800 . ?
C12C H12B 0.9800 . ?
C12C H12C 0.9800 . ?
C13C H13A 0.9900 . ?
C13C H13B 0.9900 . ?
C13C C14C 1.46(2) . ?
C14C H14A 0.9900 . ?
C14C H14B 0.9900 . ?
C14C C15C 1.54(2) . ?
C15C H15A 0.9900 . ?
C15C H15B 0.9900 . ?
C15C C16C 1.53(3) . ?
C16C H16A 0.9800 . ?
C16C H16B 0.9800 . ?
C16C H16C 0.9800 . ?
O6S S5S 1.6877 . ?
S5S C7S 1.8940 . ?
S5S C8S 1.8941 . ?
C7S H7SA 0.9800 . ?
C7S H7SB 0.9800 . ?
C7S H7SC 0.9800 . ?
C8S H8SA 0.9800 . ?
C8S H8SB 0.9800 . ?
C8S H8SC 0.9800 . ?
O6T S5T 1.6877 . ?
S5T C7T 1.8940 . ?
S5T C8T 1.8940 . ?
C7T H7TA 0.9800 . ?
C7T H7TB 0.9800 . ?
C7T H7TC 0.9800 . ?
C8T H8TA 0.9800 . ?
C8T H8TB 0.9800 . ?
C8T H8TC 0.9800 . ?

loop_
_geom_torsion_atom_site_label_1
_geom_torsion_atom_site_label_2
_geom_torsion_atom_site_label_3
_geom_torsion_atom_site_label_4
_geom_torsion
_geom_torsion_site_symmetry_1
_geom_torsion_site_symmetry_2
_geom_torsion_site_symmetry_3
_geom_torsion_site_symmetry_4
_geom_torsion_publ_flag
Sb1 O1 C33 C34 -169.5(11) . . . . ?
Sb1 O1 C33 C38 10.4(16) . . . . ?
Sb1 O2 C38 C33 -9.7(16) . . . . ?
Sb1 O2 C38 C37 171.9(12) . . . . ?
Sb1 C1 C2 Fe1 -129.0(11) . . . . ?
Sb1 C1 C2 C3 173.1(10) . . . . ?
Sb1 C1 C5 Fe1 128.2(12) . . . . ?
Sb1 C1 C5 C4 -171.7(11) . . . . ?
Sb1 C11 C12 Fe2 124.8(11) . . . . ?
Sb1 C11 C12 C13 -175.1(10) . . . . ?
Sb1 C11 C15 Fe2 -125.8(12) . . . . ?
Sb1 C11 C15 C14 174.7(11) . . . . ?
Sb1 C21 C22 C23 180.0(12) . . . . ?
Sb1 C21 C26 C25 177.4(13) . . . . ?
Sb2 O3 C39 C40 171.7(11) . . . . ?
Sb2 O3 C39 C44 -7.8(16) . . . . ?
Sb2 O4 C44 C39 4.7(16) . . . . ?
Sb2 O4 C44 C43 -172.7(11) . . . . ?
Sb2 C6 C7 Fe1 130.2(10) . . . . ?
Sb2 C6 C7 C8 -171.4(10) . . . . ?
Sb2 C6 C10 Fe1 -132.0(12) . . . . ?
Sb2 C6 C10 C9 169.7(11) . . . . ?
Sb2 C16 C17 Fe2 129.2(12) . . . . ?
Sb2 C16 C17 C18 -171.5(11) . . . . ?
Sb2 C16 C20 Fe2 -127.9(10) . . . . ?
Sb2 C16 C20 C19 170.9(10) . . . . ?
Sb2 C27 C28 C29 178.0(12) . . . . ?
Sb2 C27 C32 C31 -177.9(12) . . . . ?
Fe1 C1 C2 C3 -57.9(10) . . . . ?
Fe1 C1 C5 C4 60.1(10) . . . . ?
Fe1 C2 C3 C4 -60.2(10) . . . . ?
Fe1 C3 C4 C5 -58.5(10) . . . . ?
Fe1 C4 C5 C1 -59.4(10) . . . . ?
Fe1 C6 C7 C8 58.4(10) . . . . ?
Fe1 C6 C10 C9 -58.3(10) . . . . ?
Fe1 C7 C8 C9 60.9(11) . . . . ?
Fe1 C8 C9 C10 59.1(10) . . . . ?
Fe1 C9 C10 C6 57.8(10) . . . . ?
Fe2 C11 C12 C13 60.1(11) . . . . ?
Fe2 C11 C15 C14 -59.5(10) . . . . ?
Fe2 C12 C13 C14 59.2(11) . . . . ?
Fe2 C13 C14 C15 58.8(11) . . . . ?
Fe2 C14 C15 C11 59.3(10) . . . . ?
Fe2 C16 C17 C18 59.3(10) . . . . ?
Fe2 C16 C20 C19 -61.2(11) . . . . ?
Fe2 C17 C18 C19 60.2(11) . . . . ?
Fe2 C18 C19 C20 57.7(11) . . . . ?
Fe2 C19 C20 C16 61.0(11) . . . . ?
Cl1 C34 C35 Cl2 -4.4(18) . . . . ?
Cl1 C34 C35 C36 179.4(12) . . . . ?
Cl2 C35 C36 Cl3 1.4(18) . . . . ?
Cl2 C35 C36 C37 -177.7(12) . . . . ?
Cl3 C36 C37 Cl4 3(2) . . . . ?
Cl3 C36 C37 C38 -176.9(12) . . . . ?
Cl4 C37 C38 O2 -2(2) . . . . ?
Cl4 C37 C38 C33 179.4(11) . . . . ?
Cl5 C40 C41 Cl6 6.0(17) . . . . ?
Cl5 C40 C41 C42 -177.0(11) . . . . ?
Cl6 C41 C42 Cl7 -1.2(18) . . . . ?
Cl6 C41 C42 C43 -179.8(12) . . . . ?
Cl7 C42 C43 Cl8 -2.0(19) . . . . ?
Cl7 C42 C43 C44 175.4(12) . . . . ?
Cl8 C43 C44 O4 -1(2) . . . . ?
Cl8 C43 C44 C39 -178.1(11) . . . . ?
O1 C33 C34 Cl1 2(2) . . . . ?
O1 C33 C34 C35 -177.1(13) . . . . ?
O1 C33 C38 O2 -1(2) . . . . ?
O1 C33 C38 C37 177.8(13) . . . . ?
O3 C39 C40 Cl5 -4(2) . . . . ?
O3 C39 C40 C41 177.8(14) . . . . ?
O3 C39 C44 O4 2(2) . . . . ?
O3 C39 C44 C43 179.6(13) . . . . ?
C1 C2 C3 Fe1 58.1(10) . . . . ?
C1 C2 C3 C4 -2.1(16) . . . . ?
C2 C1 C5 Fe1 -60.8(10) . . . . ?
C2 C1 C5 C4 -0.8(16) . . . . ?
C2 C3 C4 Fe1 60.2(10) . . . . ?
C2 C3 C4 C5 1.7(17) . . . . ?
C3 C4 C5 Fe1 58.8(10) . . . . ?
C3 C4 C5 C1 -0.6(17) . . . . ?
C5 C1 C2 Fe1 59.6(9) . . . . ?
C5 C1 C2 C3 1.7(16) . . . . ?
C6 C7 C8 Fe1 -58.8(10) . . . . ?
C6 C7 C8 C9 2.1(18) . . . . ?
C7 C6 C10 Fe1 59.9(10) . . . . ?
C7 C6 C10 C9 1.6(16) . . . . ?
C7 C8 C9 Fe1 -60.3(11) . . . . ?
C7 C8 C9 C10 -1.1(17) . . . . ?
C8 C9 C10 Fe1 -58.2(10) . . . . ?
C8 C9 C10 C6 -0.4(16) . . . . ?
C10 C6 C7 Fe1 -60.7(10) . . . . ?
C10 C6 C7 C8 -2.3(16) . . . . ?
C11 C12 C13 Fe2 -59.1(10) . . . . ?
C11 C12 C13 C14 0.1(18) . . . . ?
C12 C11 C15 Fe2 59.5(9) . . . . ?
C12 C11 C15 C14 0.0(16) . . . . ?
C12 C13 C14 Fe2 -58.9(11) . . . . ?
C12 C13 C14 C15 -0.1(18) . . . . ?
C13 C14 C15 Fe2 -59.2(11) . . . . ?
C13 C14 C15 C11 0.1(18) . . . . ?
C15 C11 C12 Fe2 -60.2(10) . . . . ?
C15 C11 C12 C13 -0.1(16) . . . . ?
C16 C17 C18 Fe2 -59.7(10) . . . . ?
C16 C17 C18 C19 0.5(17) . . . . ?
C17 C16 C20 Fe2 58.9(11) . . . . ?
C17 C16 C20 C19 -2.3(18) . . . . ?
C17 C18 C19 Fe2 -59.6(10) . . . . ?
C17 C18 C19 C20 -1.9(18) . . . . ?
C18 C19 C20 Fe2 -58.4(11) . . . . ?
C18 C19 C20 C16 2.6(18) . . . . ?
C20 C16 C17 Fe2 -58.2(10) . . . . ?
C20 C16 C17 C18 1.1(17) . . . . ?
C21 C22 C23 C24 4(3) . . . . ?
C22 C21 C26 C25 -3(2) . . . . ?
C22 C23 C24 C25 -5(3) . . . . ?
C23 C24 C25 C26 2(3) . . . . ?
C24 C25 C26 C21 2(3) . . . . ?
C26 C21 C22 C23 0(2) . . . . ?
C27 C28 C29 C30 0(3) . . . . ?
C28 C27 C32 C31 0(2) . . . . ?
C28 C29 C30 C31 1(3) . . . . ?
C29 C30 C31 C32 -1(2) . . . . ?
C30 C31 C32 C27 0(2) . . . . ?
C32 C27 C28 C29 0(2) . . . . ?
C33 C34 C35 Cl2 175.1(11) . . . . ?
C33 C34 C35 C36 -1(2) . . . . ?
C34 C33 C38 O2 179.1(13) . . . . ?
C34 C33 C38 C37 -2(2) . . . . ?
C34 C35 C36 Cl3 177.7(11) . . . . ?
C34 C35 C36 C37 -1(2) . . . . ?
C35 C36 C37 Cl4 -177.6(12) . . . . ?
C35 C36 C37 C38 2(2) . . . . ?
C36 C37 C38 O2 178.1(14) . . . . ?
C36 C37 C38 C33 0(2) . . . . ?
C38 C33 C34 Cl1 -177.5(11) . . . . ?
C38 C33 C34 C35 3(2) . . . . ?
C39 C40 C41 Cl6 -175.8(12) . . . . ?
C39 C40 C41 C42 1(2) . . . . ?
C40 C39 C44 O4 -177.4(13) . . . . ?
C40 C39 C44 C43 0(2) . . . . ?
C40 C41 C42 Cl7 -178.2(11) . . . . ?
C40 C41 C42 C43 3(2) . . . . ?
C41 C42 C43 Cl8 176.5(12) . . . . ?
C41 C42 C43 C44 -6(2) . . . . ?
C42 C43 C44 O4 -178.3(14) . . . . ?
C42 C43 C44 C39 4(2) . . . . ?
C44 C39 C40 Cl5 175.4(11) . . . . ?
C44 C39 C40 C41 -3(2) . . . . ?
N1C C1C C2C C3C 179.3(13) . . . . ?
N1C C5C C6C C7C -173.9(14) . . . . ?
N1C C9C C10C C11C 171.9(14) . . . . ?
N1C C13C C14C C15C -168.8(14) . . . . ?
C1C N1C C5C C6C -179.5(14) . . . . ?
C1C N1C C9C C10C 55.2(18) . . . . ?
C1C N1C C13C C14C -55.5(19) . . . . ?
C1C C2C C3C C4C 172.5(15) . . . . ?
C5C N1C C1C C2C 178.3(13) . . . . ?
C5C N1C C9C C10C -62.9(17) . . . . ?
C5C N1C C13C C14C 60.0(19) . . . . ?
C5C C6C C7C C8C -166.8(15) . . . . ?
C9C N1C C1C C2C 57.3(17) . . . . ?
C9C N1C C5C C6C -56.4(17) . . . . ?
C9C N1C C13C C14C 179.9(15) . . . . ?
C9C C10C C11C C12C 179.4(13) . . . . ?
C13C N1C C1C C2C -63.5(17) . . . . ?
C13C N1C C5C C6C 61.5(18) . . . . ?
C13C N1C C9C C10C 177.9(13) . . . . ?
C13C C14C C15C C16C 73(2) . . . . ?
